data_4078369
loop_
_publ_author_name
'Bennett, Martin A.'
'Neumann, Horst'
'Willis, Anthony C.'
'Ballantini, Valter'
'Pertici, Paolo'
'Mann, Brian E.'

_publ_contact_author
;
    ENTER NAME
 ENTER ADDRESS
;
_publ_section_title
;
 Synthesis, Structure, and Fluxional Behavior of
 Bis(cyclooctatetraene)ruthenium(0) and Its Derivatives
;
_journal_issue 13
_journal_name_full Organometallics
_journal_page_first 2868
_journal_paper_doi 10.1021/om970065j
_journal_volume 16
_journal_year 1997
_chemical_formula_moiety 'C19 H25 P Ru '
_chemical_formula_sum 'C19 H25 P Ru'
_chemical_formula_weight 385.45
_space_group_IT_number 14
_symmetry_cell_setting monoclinic
_symmetry_Int_Tables_number 14
_symmetry_space_group_name_Hall '-P 2ybc'
_symmetry_space_group_name_H-M 'P 1 21/c 1'
_audit_creation_date 'Tue Mar  5 15:44:27 1996'
_audit_creation_method 'from TEXRAY.INF file'
_cell_angle_alpha 90
_cell_angle_beta 100.669(10)
_cell_angle_gamma 90
_cell_formula_units_Z 4
_cell_length_a 11.570(2)
_cell_length_b 11.347(2)
_cell_length_c 13.199(1)
_cell_measurement_reflns_used 25
_cell_measurement_temperature 296.2
_cell_measurement_theta_max 50.2
_cell_measurement_theta_min 46.8
_cell_volume 1702.9(4)
_computing_cell_refinement 'MSC/AFC Diffractometer Control'
_computing_data_collection 'MSC/AFC Diffractometer Control'
_computing_data_reduction teXsan
_computing_publication_material teXsan
_computing_structure_refinement teXsan
_computing_structure_solution 'DIRDIF92 (PATTY)'
_diffrn_ambient_temperature 296.2
_diffrn_measurement_device AFC6S
_diffrn_measurement_method 'omega/2-theta scans'
_diffrn_orient_matrix_UB_11 -0.03146
_diffrn_orient_matrix_UB_12 0.02428
_diffrn_orient_matrix_UB_13 -0.07271
_diffrn_orient_matrix_UB_21 0.06123
_diffrn_orient_matrix_UB_22 0.06306
_diffrn_orient_matrix_UB_23 0.00552
_diffrn_orient_matrix_UB_31 0.05474
_diffrn_orient_matrix_UB_32 -0.05657
_diffrn_orient_matrix_UB_33 -0.02503
_diffrn_radiation_monochromator graphite
_diffrn_radiation_source 'X-ray tube'
_diffrn_radiation_type MoKalpha
_diffrn_radiation_wavelength 0.7107
_diffrn_reflns_av_R_equivalents 1.39
_diffrn_reflns_limit_h_max 15
_diffrn_reflns_limit_h_min 0
_diffrn_reflns_limit_k_max 14
_diffrn_reflns_limit_k_min 0
_diffrn_reflns_limit_l_max 16
_diffrn_reflns_limit_l_min -17
_diffrn_reflns_number 4330
_diffrn_reflns_theta_max 27.54
_diffrn_standards_decay_% -0.26
_diffrn_standards_interval_count 150
_diffrn_standards_number 3
_exptl_absorpt_coefficient_mu 1.007
_exptl_absorpt_correction_T_max 0.854
_exptl_absorpt_correction_T_min 0.796
_exptl_absorpt_correction_type analytical
_exptl_absorpt_process_details Tompa_analytical
_exptl_crystal_colour orange
_exptl_crystal_density_diffrn 1.503
_exptl_crystal_description block
_exptl_crystal_F_000 792.00
_exptl_crystal_size_max 0.300
_exptl_crystal_size_mid 0.250
_exptl_crystal_size_min 0.200
_refine_diff_density_max 0.80
_refine_diff_density_min -0.50
_refine_ls_extinction_coef 8.89867
_refine_ls_extinction_method Zachariasen_type_2_Gaussian_isotropic
_refine_ls_goodness_of_fit_obs 1.269
_refine_ls_hydrogen_treatment refxyz
_refine_ls_matrix_type full
_refine_ls_number_parameters 266
_refine_ls_number_reflns 3256
_refine_ls_number_restraints 0
_refine_ls_R_factor_obs 0.0203
_refine_ls_shift/esd_max 0.0290
_refine_ls_structure_factor_coef F
_refine_ls_weighting_scheme sigma
_refine_ls_wR_factor_obs 0.0245
_reflns_number_observed 3256
_reflns_number_total 4135
_reflns_observed_criterion 3.00
_cod_data_source_file om970065j.cif
_cod_data_source_block Ru_cod2_PMe3
_cod_original_cell_volume 1702.8(4)
_cod_original_sg_symbol_H-M 'P 21/c     '
_cod_original_formula_sum 'C19 H25 P Ru '
_cod_database_code 4078369

loop_
_symmetry_equiv_pos_as_xyz
'   +x,   +y,   +z'
'   -x,1/2+y,1/2-z'
'   -x,   -y,   -z'
'   +x,1/2-y,1/2+z'

loop_
_atom_site_aniso_label
_atom_site_aniso_U_11
_atom_site_aniso_U_22
_atom_site_aniso_U_33
_atom_site_aniso_U_12
_atom_site_aniso_U_13
_atom_site_aniso_U_23
Ru(1) 0.02835(9) 0.02620(9) 0.02622(9) 0.00152(6) 0.00612(6) 0.00112(6)
P(1) 0.0392(3) 0.0428(3) 0.0312(3) -0.0029(2) 0.0075(2) -0.0067(2)
C(1) 0.043(1) 0.043(1) 0.032(1) -0.002(1) 0.0067(9) 0.0098(9)
C(2) 0.051(1) 0.031(1) 0.041(1) -0.0008(10) 0.015(1) 0.0059(9)
C(3) 0.055(1) 0.046(1) 0.045(1) -0.020(1) 0.018(1) -0.004(1)
C(4) 0.036(1) 0.062(2) 0.054(1) -0.012(1) 0.013(1) -0.011(1)
C(5) 0.031(1) 0.052(1) 0.042(1) 0.006(1) 0.0066(9) 0.002(1)
C(6) 0.036(1) 0.039(1) 0.050(1) 0.0061(10) 0.0179(10) 0.000(1)
C(7) 0.049(1) 0.051(1) 0.049(1) -0.004(1) 0.024(1) -0.012(1)
C(8) 0.058(2) 0.056(1) 0.033(1) -0.015(1) 0.018(1) -0.003(1)
C(9) 0.041(1) 0.030(1) 0.049(1) 0.0041(9) 0.0132(10) 0.0065(10)
C(10) 0.046(1) 0.031(1) 0.044(1) -0.0070(9) 0.0175(10) -0.0070(9)
C(11) 0.037(1) 0.045(1) 0.035(1) -0.0091(10) 0.0053(9) -0.0045(10)
C(12) 0.035(1) 0.041(1) 0.040(1) 0.0021(10) 0.0039(9) 0.0067(10)
C(13) 0.036(1) 0.050(1) 0.063(2) 0.007(1) 0.015(1) 0.001(1)
C(14) 0.048(1) 0.058(2) 0.067(2) -0.002(1) 0.031(1) -0.002(1)
C(15) 0.063(2) 0.054(2) 0.050(1) -0.008(1) 0.029(1) 0.007(1)
C(16) 0.061(2) 0.043(1) 0.044(1) -0.003(1) 0.015(1) 0.012(1)
C(17) 0.062(2) 0.095(3) 0.069(2) 0.011(2) 0.016(2) -0.042(2)
C(18) 0.083(2) 0.080(2) 0.058(2) -0.033(2) 0.026(2) -0.032(2)
C(19) 0.118(3) 0.078(2) 0.037(1) -0.006(2) -0.003(2) 0.000(2)

loop_
_atom_site_label
_atom_site_fract_x
_atom_site_fract_y
_atom_site_fract_z
_atom_site_U_iso_or_equiv
_atom_site_thermal_displace_type
Ru(1) 0.26428(1) 0.03409(1) 0.28984(1) 0.02679(4) Uij
P(1) 0.23578(5) -0.07579(5) 0.13481(4) 0.0376(1) Uij
C(1) 0.2643(2) -0.0560(2) 0.4372(2) 0.0394(6) Uij
C(2) 0.2169(2) -0.1357(2) 0.3588(2) 0.0400(6) Uij
C(3) 0.0872(2) -0.1532(2) 0.3325(2) 0.0475(7) Uij
C(4) 0.0185(2) -0.0693(3) 0.2873(2) 0.0500(7) Uij
C(5) 0.0678(2) 0.0445(2) 0.2607(2) 0.0420(6) Uij
C(6) 0.1170(2) 0.1223(2) 0.3404(2) 0.0405(6) Uij
C(7) 0.1188(2) 0.0938(2) 0.4506(2) 0.0479(7) Uij
C(8) 0.1885(2) 0.0107(2) 0.4956(2) 0.0480(7) Uij
C(9) 0.3026(2) 0.2051(2) 0.2193(2) 0.0394(6) Uij
C(10) 0.3470(2) 0.2042(2) 0.3282(2) 0.0391(6) Uij
C(11) 0.4195(2) 0.1158(2) 0.3788(2) 0.0389(6) Uij
C(12) 0.4606(2) 0.0176(2) 0.3273(2) 0.0388(6) Uij
C(13) 0.5421(2) 0.0209(2) 0.2539(2) 0.0489(7) Uij
C(14) 0.5520(2) 0.0913(3) 0.1744(2) 0.0549(8) Uij
C(15) 0.4737(3) 0.1769(2) 0.1213(2) 0.0536(8) Uij
C(16) 0.3696(2) 0.2164(2) 0.1363(2) 0.0485(7) Uij
C(17) 0.3622(3) -0.1575(4) 0.1097(3) 0.075(1) Uij
C(18) 0.1252(3) -0.1918(3) 0.1077(3) 0.072(1) Uij
C(19) 0.1937(4) 0.0086(4) 0.0165(2) 0.080(1) Uij
H(1) 0.339(2) -0.071(2) 0.470(2) 0.0469 Uij
H(2) 0.261(2) -0.195(2) 0.344(2) 0.0469 Uij
H(3) 0.056(2) -0.226(2) 0.348(2) 0.0570 Uij
H(4) -0.058(2) -0.080(2) 0.272(2) 0.0595 Uij
H(5) 0.037(2) 0.079(2) 0.196(2) 0.0494 Uij
H(6) 0.116(2) 0.197(2) 0.324(2) 0.0481 Uij
H(7) 0.064(2) 0.135(2) 0.486(2) 0.0570 Uij
H(8) 0.190(2) -0.013(2) 0.563(2) 0.0570 Uij
H(9) 0.234(2) 0.247(2) 0.204(2) 0.0469 Uij
H(10) 0.316(2) 0.257(2) 0.370(2) 0.0469 Uij
H(11) 0.428(2) 0.115(2) 0.452(2) 0.0456 Uij
H(12) 0.478(2) -0.044(2) 0.371(2) 0.0456 Uij
H(13) 0.593(2) -0.038(2) 0.268(2) 0.0583 Uij
H(14) 0.614(2) 0.071(2) 0.143(2) 0.0659 Uij
H(15) 0.493(2) 0.201(2) 0.060(2) 0.0633 Uij
H(16) 0.330(2) 0.257(2) 0.081(2) 0.0583 Uij
H(17) 0.430(3) -0.103(3) 0.097(2) 0.0899 Uij
H(18) 0.344(3) -0.199(3) 0.046(2) 0.0899 Uij
H(19) 0.381(3) -0.212(3) 0.168(3) 0.0899 Uij
H(20) 0.123(3) -0.223(3) 0.039(2) 0.0861 Uij
H(21) 0.047(3) -0.160(3) 0.107(2) 0.0861 Uij
H(22) 0.150(3) -0.248(3) 0.156(3) 0.0861 Uij
H(23) 0.257(3) 0.050(3) 0.010(3) 0.0950 Uij
H(24) 0.132(3) 0.060(3) 0.022(3) 0.0950 Uij
H(25) 0.183(3) -0.050(3) -0.040(3) 0.0950 Uij

loop_
_atom_type_symbol
_atom_type_oxidation_number
_atom_type_number_in_cell
_atom_type_scat_dispersion_real
_atom_type_scat_dispersion_imag
_atom_type_scat_source
C 0 76 0.003 0.002 'International Tables'
H 0 100 0.000 0.000 'International Tables'
P 0 4 0.102 0.094 'International Tables'
Ru 0 4 -1.259 0.836 'International Tables'

loop_
_geom_angle_atom_site_label_1
_geom_angle_atom_site_label_2
_geom_angle_atom_site_label_3
_geom_angle
_geom_angle_publ_flag
P(1) Ru(1) C(1) 119.84(6) yes
P(1) Ru(1) C(2) 83.85(6) yes
P(1) Ru(1) C(5) 84.53(6) yes
P(1) Ru(1) C(6) 120.91(7) yes
P(1) Ru(1) C(9) 95.97(6) yes
P(1) Ru(1) C(10) 130.88(6) yes
P(1) Ru(1) C(11) 131.58(6) yes
P(1) Ru(1) C(12) 96.89(6) yes
C(1) Ru(1) C(2) 36.95(8) yes
C(1) Ru(1) C(5) 90.60(9) yes
C(1) Ru(1) C(6) 79.34(9) yes
C(1) Ru(1) C(9) 143.72(9) yes
C(1) Ru(1) C(10) 106.21(9) yes
C(1) Ru(1) C(11) 81.66(9) yes
C(1) Ru(1) C(12) 86.11(9) yes
C(2) Ru(1) C(5) 78.36(9) yes
C(2) Ru(1) C(6) 90.38(9) yes
C(2) Ru(1) C(9) 177.34(8) yes
C(2) Ru(1) C(10) 143.07(9) yes
C(2) Ru(1) C(11) 112.88(9) yes
C(2) Ru(1) C(12) 98.80(9) yes
C(5) Ru(1) C(6) 37.16(8) yes
C(5) Ru(1) C(9) 98.98(9) yes
C(5) Ru(1) C(10) 112.53(9) yes
C(5) Ru(1) C(11) 141.77(9) yes
C(5) Ru(1) C(12) 176.69(8) yes
C(6) Ru(1) C(9) 87.44(9) yes
C(6) Ru(1) C(10) 81.77(9) yes
C(6) Ru(1) C(11) 104.72(9) yes
C(6) Ru(1) C(12) 141.91(9) yes
C(9) Ru(1) C(10) 37.98(8) yes
C(9) Ru(1) C(11) 69.20(9) yes
C(9) Ru(1) C(12) 83.86(8) yes
C(10) Ru(1) C(11) 37.55(8) yes
C(10) Ru(1) C(12) 68.76(9) yes
C(11) Ru(1) C(12) 37.87(8) yes
Ru(1) P(1) C(17) 116.1(1) yes
Ru(1) P(1) C(18) 122.0(1) yes
Ru(1) P(1) C(19) 115.9(1) yes
C(17) P(1) C(18) 98.9(2) yes
C(17) P(1) C(19) 102.0(2) yes
C(18) P(1) C(19) 98.3(2) yes
Ru(1) C(1) C(2) 73.3(1) yes
Ru(1) C(1) C(8) 108.7(2) yes
C(2) C(1) C(8) 121.6(2) yes
Ru(1) C(2) C(1) 69.8(1) yes
Ru(1) C(2) C(3) 109.4(2) yes
C(1) C(2) C(3) 119.7(2) yes
C(2) C(3) C(4) 120.6(2) yes
C(3) C(4) C(5) 120.9(2) yes
Ru(1) C(5) C(4) 109.7(2) yes
Ru(1) C(5) C(6) 69.4(1) yes
C(4) C(5) C(6) 119.3(2) yes
Ru(1) C(6) C(5) 73.5(1) yes
Ru(1) C(6) C(7) 109.2(2) yes
C(5) C(6) C(7) 121.6(2) yes
C(6) C(7) C(8) 119.7(2) yes
C(1) C(8) C(7) 120.5(2) yes
Ru(1) C(9) C(10) 68.8(1) yes
Ru(1) C(9) C(16) 124.3(2) yes
C(10) C(9) C(16) 127.6(2) yes
Ru(1) C(10) C(9) 73.3(1) yes
Ru(1) C(10) C(11) 70.9(1) yes
C(9) C(10) C(11) 123.8(2) yes
Ru(1) C(11) C(10) 71.5(1) yes
Ru(1) C(11) C(12) 74.0(1) yes
C(10) C(11) C(12) 123.7(2) yes
Ru(1) C(12) C(11) 68.1(1) yes
Ru(1) C(12) C(13) 126.8(2) yes
C(11) C(12) C(13) 127.1(2) yes
C(12) C(13) C(14) 133.5(2) yes
C(13) C(14) C(15) 130.9(2) yes
C(14) C(15) C(16) 131.8(2) yes
C(9) C(16) C(15) 134.5(2) yes

loop_
_geom_bond_atom_site_label_1
_geom_bond_atom_site_label_2
_geom_bond_distance
_geom_bond_publ_flag
Ru(1) P(1) 2.3665(6) yes
Ru(1) C(1) 2.197(2) yes
Ru(1) C(2) 2.241(2) yes
Ru(1) C(5) 2.237(2) yes
Ru(1) C(6) 2.184(2) yes
Ru(1) C(9) 2.231(2) yes
Ru(1) C(10) 2.172(2) yes
Ru(1) C(11) 2.164(2) yes
Ru(1) C(12) 2.241(2) yes
P(1) C(17) 1.814(3) yes
P(1) C(18) 1.825(3) yes
P(1) C(19) 1.820(3) yes
C(1) C(2) 1.407(3) yes
C(1) C(8) 1.479(3) yes
C(2) C(3) 1.490(3) yes
C(3) C(4) 1.311(4) yes
C(4) C(5) 1.480(4) yes
C(5) C(6) 1.410(3) yes
C(6) C(7) 1.487(3) yes
C(7) C(8) 1.310(4) yes
C(9) C(10) 1.434(3) yes
C(9) C(16) 1.461(3) yes
C(10) C(11) 1.395(3) yes
C(11) C(12) 1.431(3) yes
C(12) C(13) 1.472(3) yes
C(13) C(14) 1.340(4) yes
C(14) C(15) 1.421(4) yes
C(15) C(16) 1.333(4) yes
